data_2022389
loop_
_publ_author_name
'Ma\/lecka, Magdalena'
'Kusz, Joachim'
'Mayer, Peter'
'Sobiesiak, Marta'
'Budzisz, Elzbieta'

_publ_section_title
;
 Zinc(II) and nickel(II) complexes of
 3,5-dimethyl-1-(pyridin-2-yl)-1H-pyrazole: relationship between
 fluorescence and crystal packing
;
_journal_coeditor_code WP3016
_journal_issue 7
_journal_name_full 'Acta Crystallographica Section C Structural Chemistry'
_journal_paper_doi 10.1107/S2053229621005374
_journal_volume 77
_journal_year 2021
_chemical_formula_iupac '[Zn Cl2 (C10 H11 N3)]'
_chemical_formula_moiety 'C10 H11 Cl2 N3 Zn'
_chemical_formula_sum 'C10 H11 Cl2 N3 Zn'
_chemical_formula_weight 309.49
_chemical_name_systematic Dichlorido[3,5-dimethyl-1-(pyridin-2-yl-\k<i>N</i>)-1<i>H</i>-pyrazole-\k<i>N</i>^2^]zinc(II)
_space_group_crystal_system triclinic
_space_group_IT_number 2
_space_group_name_Hall '-P 1'
_space_group_name_H-M_alt 'P -1'
_atom_sites_solution_hydrogens geom
_audit_creation_method SHELXL-2014/7
_cell_angle_alpha 89.682(4)
_cell_angle_beta 72.145(5)
_cell_angle_gamma 71.405(5)
_cell_formula_units_Z 2
_cell_length_a 7.4115(4)
_cell_length_b 8.5345(4)
_cell_length_c 10.7790(5)
_cell_measurement_reflns_used 2568
_cell_measurement_temperature 100(2)
_cell_measurement_theta_max 35.2540
_cell_measurement_theta_min 3.4230
_cell_volume 611.87(6)
_computing_cell_refinement
;
CrysAlis PRO (Rigaku OD, 2015)
;
_computing_data_collection
;
CrysAlis PRO (Rigaku OD, 2015)
;
_computing_data_reduction
;
CrysAlis PRO (Rigaku OD, 2015)
;
_computing_molecular_graphics
;
DIAMOND (Brandenburg & Putz, 1999)
;
_computing_publication_material
;
SHELXL2014 (Sheldrick, 2015b) and publCIF (Westrip, 2010)
;
_computing_structure_refinement
;
SHELXL2014 (Sheldrick, 2015b)
;
_computing_structure_solution
;
SHELXT (Sheldrick, 2015a)
;
_diffrn_ambient_temperature 100(2)
_diffrn_detector 'CCD plate'
_diffrn_detector_area_resol_mean 10.4498
_diffrn_measured_fraction_theta_full 0.974
_diffrn_measured_fraction_theta_max 0.967
_diffrn_measurement_device 'four-circle diffractometer'
_diffrn_measurement_device_type 'Rigaku OD SuperNova Dual source diffractometer with an Atlas detector'
_diffrn_measurement_method omega-scan
_diffrn_radiation_monochromator mirror
_diffrn_radiation_probe x-ray
_diffrn_radiation_type 'Mo K\a'
_diffrn_radiation_wavelength 0.71073
_diffrn_reflns_av_R_equivalents 0.0119
_diffrn_reflns_av_unetI/netI 0.0173
_diffrn_reflns_limit_h_max 9
_diffrn_reflns_limit_h_min -9
_diffrn_reflns_limit_k_max 9
_diffrn_reflns_limit_k_min -10
_diffrn_reflns_limit_l_max 13
_diffrn_reflns_limit_l_min -12
_diffrn_reflns_number 4062
_diffrn_reflns_theta_full 25.242
_diffrn_reflns_theta_max 26.500
_diffrn_reflns_theta_min 3.063
_diffrn_source 'micro-focus sealed X-ray tube'
_exptl_absorpt_coefficient_mu 2.418
_exptl_absorpt_correction_T_max 1.00000
_exptl_absorpt_correction_T_min 0.55917
_exptl_absorpt_correction_type multi-scan
_exptl_absorpt_process_details
;
(CrysAlis PRO; Rigaku OD, 2015)
;
_exptl_crystal_colour colorless
_exptl_crystal_density_diffrn 1.680
_exptl_crystal_description block
_exptl_crystal_F_000 312
_exptl_crystal_size_max 0.32
_exptl_crystal_size_mid 0.26
_exptl_crystal_size_min 0.2
_refine_diff_density_max 0.531
_refine_diff_density_min -0.271
_refine_ls_extinction_method none
_refine_ls_goodness_of_fit_ref 1.015
_refine_ls_hydrogen_treatment constr
_refine_ls_matrix_type full
_refine_ls_number_parameters 147
_refine_ls_number_reflns 2459
_refine_ls_number_restraints 0
_refine_ls_restrained_S_all 1.015
_refine_ls_R_factor_all 0.0268
_refine_ls_R_factor_gt 0.0236
_refine_ls_shift/su_max 0.016
_refine_ls_shift/su_mean 0.000
_refine_ls_structure_factor_coef Fsqd
_refine_ls_weighting_details 'w=1/[\s^2^(Fo^2^)+(0.0381P)^2^+0.1820P] where P=(Fo^2^+2Fc^2^)/3'
_refine_ls_weighting_scheme calc
_refine_ls_wR_factor_gt 0.0642
_refine_ls_wR_factor_ref 0.0671
_reflns_number_gt 2245
_reflns_number_total 2459
_reflns_threshold_expression 'I > 2\s(I)'
_cod_data_source_file wp3016sup1.cif
_cod_data_source_block compound1
_cod_database_code 2022389
_shelx_space_group_comment
;
The symmetry employed for this shelxl refinement is uniquely defined
by the following loop, which should always be used as a source of
symmetry information in preference to the above space-group names.
They are only intended as comments.
;

loop_
_space_group_symop_operation_xyz
'x, y, z'
'-x, -y, -z'

loop_
_atom_site_type_symbol
_atom_site_label
_atom_site_fract_x
_atom_site_fract_y
_atom_site_fract_z
_atom_site_U_iso_or_equiv
_atom_site_adp_type
_atom_site_calc_flag
_atom_site_occupancy
_atom_site_disorder_assembly
_atom_site_disorder_group
Zn Zn1 0.70552(4) 0.82724(3) 0.28173(2) 0.04414(10) Uani d 1 . .
Cl Cl1 0.79199(9) 0.90792(7) 0.44293(6) 0.05502(15) Uani d 1 . .
Cl Cl2 0.60875(10) 1.00140(7) 0.14694(6) 0.06016(16) Uani d 1 . .
N N1 0.9263(2) 0.60899(18) 0.19004(16) 0.0404(4) Uani d 1 . .
N N2 0.8725(2) 0.47124(18) 0.22315(16) 0.0387(3) Uani d 1 . .
N N3 0.5532(2) 0.65702(19) 0.32436(16) 0.0400(3) Uani d 1 . .
C C2 1.1206(3) 0.5550(2) 0.1243(2) 0.0423(4) Uani d 1 . .
C C5 0.6658(3) 0.4978(2) 0.28763(18) 0.0374(4) Uani d 1 . .
C C4 1.0366(3) 0.3306(2) 0.1781(2) 0.0442(4) Uani d 1 . .
C C3 1.1936(3) 0.3809(3) 0.1147(2) 0.0481(5) Uani d 1 . .
H H3 1.3280 0.3113 0.0717 0.058 Uiso calc 1 . .
C C9 0.3540(3) 0.6942(3) 0.3823(2) 0.0486(5) Uani d 1 . .
H H9 0.2729 0.8075 0.4077 0.058 Uiso calc 1 . .
C C6 0.5860(3) 0.3708(3) 0.3080(2) 0.0484(5) Uani d 1 . .
H H6 0.6693 0.2584 0.2808 0.058 Uiso calc 1 . .
C C7 0.3819(3) 0.4116(3) 0.3691(2) 0.0514(5) Uani d 1 . .
H H7 0.3229 0.3265 0.3856 0.062 Uiso calc 1 . .
C C8 0.2638(3) 0.5750(3) 0.4060(2) 0.0520(5) Uani d 1 . .
H H8 0.1227 0.6047 0.4471 0.062 Uiso calc 1 . .
C C21 1.2277(4) 0.6748(3) 0.0753(3) 0.0580(6) Uani d 1 . .
H H21A 1.1297 0.7869 0.0872 0.087 Uiso calc 1 . .
H H21B 1.3042 0.6437 -0.0180 0.087 Uiso calc 1 . .
H H21C 1.3199 0.6729 0.1244 0.087 Uiso calc 1 . .
C C41 1.0408(4) 0.1560(3) 0.1999(3) 0.0638(7) Uani d 1 . .
H H41A 0.9638 0.1242 0.1511 0.096 Uiso calc 1 . .
H H41B 0.9812 0.1491 0.2935 0.096 Uiso calc 1 . .
H H41C 1.1803 0.0805 0.1692 0.096 Uiso calc 1 . .

loop_
_atom_site_aniso_label
_atom_site_aniso_U_11
_atom_site_aniso_U_22
_atom_site_aniso_U_33
_atom_site_aniso_U_12
_atom_site_aniso_U_13
_atom_site_aniso_U_23
Zn1 0.05413(16) 0.02706(13) 0.05909(16) -0.01673(11) -0.02577(12) 0.00539(10)
Cl1 0.0641(3) 0.0473(3) 0.0621(3) -0.0241(3) -0.0260(3) -0.0031(2)
Cl2 0.0768(4) 0.0389(3) 0.0728(4) -0.0151(3) -0.0396(3) 0.0139(2)
N1 0.0478(9) 0.0276(8) 0.0510(9) -0.0168(7) -0.0187(8) 0.0066(7)
N2 0.0449(9) 0.0256(7) 0.0495(9) -0.0148(7) -0.0173(7) 0.0051(6)
N3 0.0457(9) 0.0318(8) 0.0460(8) -0.0139(7) -0.0186(7) 0.0004(6)
C2 0.0482(11) 0.0376(10) 0.0466(10) -0.0183(9) -0.0187(9) 0.0059(8)
C5 0.0460(10) 0.0321(9) 0.0401(9) -0.0163(8) -0.0187(8) 0.0043(7)
C4 0.0485(11) 0.0297(9) 0.0583(12) -0.0131(9) -0.0226(9) 0.0045(8)
C3 0.0446(11) 0.0386(11) 0.0603(12) -0.0134(9) -0.0160(10) 0.0032(9)
C9 0.0492(12) 0.0414(11) 0.0529(11) -0.0121(9) -0.0163(10) -0.0039(9)
C6 0.0550(12) 0.0345(10) 0.0612(12) -0.0211(9) -0.0198(10) 0.0057(9)
C7 0.0573(13) 0.0497(12) 0.0573(12) -0.0305(11) -0.0193(10) 0.0100(10)
C8 0.0480(11) 0.0578(13) 0.0527(12) -0.0224(10) -0.0146(10) 0.0028(10)
C21 0.0568(13) 0.0501(13) 0.0708(15) -0.0284(11) -0.0145(11) 0.0117(11)
C41 0.0566(14) 0.0294(11) 0.101(2) -0.0116(10) -0.0216(13) 0.0116(11)

loop_
_atom_type_symbol
_atom_type_description
_atom_type_scat_dispersion_real
_atom_type_scat_dispersion_imag
_atom_type_scat_source
C C 0.0033 0.0016 'International Tables Vol C Tables 4.2.6.8 and 6.1.1.4'
H H 0.0000 0.0000 'International Tables Vol C Tables 4.2.6.8 and 6.1.1.4'
N N 0.0061 0.0033 'International Tables Vol C Tables 4.2.6.8 and 6.1.1.4'
Zn Zn 0.2839 1.4301 'International Tables Vol C Tables 4.2.6.8 and 6.1.1.4'
Cl Cl 0.1484 0.1585 'International Tables Vol C Tables 4.2.6.8 and 6.1.1.4'
O O 0.0106 0.0060 'International Tables Vol C Tables 4.2.6.8 and 6.1.1.4'

loop_
_geom_angle_atom_site_label_1
_geom_angle_atom_site_label_2
_geom_angle_atom_site_label_3
_geom_angle_site_symmetry_1
_geom_angle_site_symmetry_3
_geom_angle
_geom_angle_publ_flag
N1 Zn1 N3 . . 77.90(6) ?
N1 Zn1 Cl2 . . 113.82(5) ?
N3 Zn1 Cl2 . . 113.42(5) ?
N1 Zn1 Cl1 . . 106.89(5) ?
N3 Zn1 Cl1 . . 115.74(5) ?
Cl2 Zn1 Cl1 . . 120.83(2) ?
C2 N1 N2 . . 106.69(15) ?
C2 N1 Zn1 . . 138.76(13) ?
N2 N1 Zn1 . . 113.28(12) ?
C4 N2 N1 . . 110.06(15) ?
C4 N2 C5 . . 132.82(15) ?
N1 N2 C5 . . 117.00(15) ?
C5 N3 C9 . . 118.37(17) ?
C5 N3 Zn1 . . 115.84(13) ?
C9 N3 Zn1 . . 125.77(13) ?
N1 C2 C3 . . 109.49(17) ?
N1 C2 C21 . . 120.34(18) ?
C3 C2 C21 . . 130.2(2) ?
N3 C5 C6 . . 122.55(19) ?
N3 C5 N2 . . 114.33(15) ?
C6 C5 N2 . . 123.10(18) ?
C3 C4 N2 . . 106.58(17) ?
C3 C4 C41 . . 127.3(2) ?
N2 C4 C41 . . 126.10(19) ?
C4 C3 C2 . . 107.17(19) ?
C4 C3 H3 . . 126.4 ?
C2 C3 H3 . . 126.4 ?
N3 C9 C8 . . 122.5(2) ?
N3 C9 H9 . . 118.8 ?
C8 C9 H9 . . 118.8 ?
C7 C6 C5 . . 118.1(2) ?
C7 C6 H6 . . 120.9 ?
C5 C6 H6 . . 120.9 ?
C8 C7 C6 . . 119.99(19) ?
C8 C7 H7 . . 120.0 ?
C6 C7 H7 . . 120.0 ?
C9 C8 C7 . . 118.5(2) ?
C9 C8 H8 . . 120.8 ?
C7 C8 H8 . . 120.8 ?
C2 C21 H21A . . 109.5 ?
C2 C21 H21B . . 109.5 ?
H21A C21 H21B . . 109.5 ?
C2 C21 H21C . . 109.5 ?
H21A C21 H21C . . 109.5 ?
H21B C21 H21C . . 109.5 ?
C4 C41 H41A . . 109.5 ?
C4 C41 H41B . . 109.5 ?
H41A C41 H41B . . 109.5 ?
C4 C41 H41C . . 109.5 ?
H41A C41 H41C . . 109.5 ?
H41B C41 H41C . . 109.5 ?

loop_
_geom_bond_atom_site_label_1
_geom_bond_atom_site_label_2
_geom_bond_site_symmetry_2
_geom_bond_distance
_geom_bond_publ_flag
Zn1 N1 . 2.0514(16) ?
Zn1 N3 . 2.0773(16) ?
Zn1 Cl2 . 2.1840(6) ?
Zn1 Cl1 . 2.2094(6) ?
N1 C2 . 1.320(3) ?
N1 N2 . 1.370(2) ?
N2 C4 . 1.368(3) ?
N2 C5 . 1.417(2) ?
N3 C5 . 1.334(2) ?
N3 C9 . 1.345(3) ?
C2 C3 . 1.402(3) ?
C2 C21 . 1.486(3) ?
C5 C6 . 1.378(3) ?
C4 C3 . 1.354(3) ?
C4 C41 . 1.499(3) ?
C3 H3 . 0.9500 ?
C9 C8 . 1.369(3) ?
C9 H9 . 0.9500 ?
C6 C7 . 1.378(3) ?
C6 H6 . 0.9500 ?
C7 C8 . 1.373(3) ?
C7 H7 . 0.9500 ?
C8 H8 . 0.9500 ?
C21 H21A . 0.9800 ?
C21 H21B . 0.9800 ?
C21 H21C . 0.9800 ?
C41 H41A . 0.9800 ?
C41 H41B . 0.9800 ?
C41 H41C . 0.9800 ?

loop_
_geom_hbond_atom_site_label_D
_geom_hbond_atom_site_label_H
_geom_hbond_atom_site_label_A
_geom_hbond_site_symmetry_A
_geom_hbond_distance_DH
_geom_hbond_distance_HA
_geom_hbond_distance_DA
_geom_hbond_angle_DHA
_geom_hbond_publ_flag
C9 H9 Cl1 2_676 0.95 2.75 3.568(2) 145 yes

loop_
_geom_torsion_atom_site_label_1
_geom_torsion_atom_site_label_2
_geom_torsion_atom_site_label_3
_geom_torsion_atom_site_label_4
_geom_torsion_site_symmetry_1
_geom_torsion_site_symmetry_2
_geom_torsion_site_symmetry_3
_geom_torsion_site_symmetry_4
_geom_torsion
_geom_torsion_publ_flag
C2 N1 N2 C4 . . . . 0.5(2) ?
Zn1 N1 N2 C4 . . . . -169.07(12) ?
C2 N1 N2 C5 . . . . -176.00(15) ?
Zn1 N1 N2 C5 . . . . 14.38(19) ?
N2 N1 C2 C3 . . . . 0.0(2) ?
Zn1 N1 C2 C3 . . . . 165.46(16) ?
N2 N1 C2 C21 . . . . -179.17(18) ?
Zn1 N1 C2 C21 . . . . -13.7(3) ?
C9 N3 C5 C6 . . . . -0.7(3) ?
Zn1 N3 C5 C6 . . . . -179.35(15) ?
C9 N3 C5 N2 . . . . 177.77(16) ?
Zn1 N3 C5 N2 . . . . -0.9(2) ?
C4 N2 C5 N3 . . . . 175.43(19) ?
N1 N2 C5 N3 . . . . -9.0(2) ?
C4 N2 C5 C6 . . . . -6.1(3) ?
N1 N2 C5 C6 . . . . 169.45(18) ?
N1 N2 C4 C3 . . . . -0.9(2) ?
C5 N2 C4 C3 . . . . 174.92(19) ?
N1 N2 C4 C41 . . . . 177.1(2) ?
C5 N2 C4 C41 . . . . -7.1(4) ?
N2 C4 C3 C2 . . . . 0.9(2) ?
C41 C4 C3 C2 . . . . -177.1(2) ?
N1 C2 C3 C4 . . . . -0.6(2) ?
C21 C2 C3 C4 . . . . 178.5(2) ?
C5 N3 C9 C8 . . . . 0.8(3) ?
Zn1 N3 C9 C8 . . . . 179.27(16) ?
N3 C5 C6 C7 . . . . -0.1(3) ?
N2 C5 C6 C7 . . . . -178.45(18) ?
C5 C6 C7 C8 . . . . 0.9(3) ?
N3 C9 C8 C7 . . . . 0.0(3) ?
C6 C7 C8 C9 . . . . -0.8(3) ?

_cod_database_fobs_code 2022389
